data_4027585
loop_
_publ_author_name
'Ramakrishnan Sivasakthikumaran'
'Meganathan Nandakumar'
'Arasambattu K. Mohanakrishnan'

_publ_section_title
;
 Synthesis of Annulated Arenes and Heteroarenes Involving Lewis
 Acid-Mediated Regioselective Annulation of Unsymmetrical
 1,2-(Diaryl/diheteroarylmethine)dipivalates
;
_journal_name_full 'Journal of Organic Chemistry'
_journal_page_first 9053
_journal_page_last 9071
_journal_paper_doi 10.1021/jo301410w
_journal_volume 77
_journal_year 2012
_chemical_formula_sum 'C20 H12 S2'
_chemical_formula_weight 316.42
_chemical_name_systematic
; 
 6-(thiophen-2-yl)benzo[b]naphtha[2,3-d]thiophene 
;
_space_group_IT_number 56
_symmetry_cell_setting orthorhombic
_symmetry_space_group_name_Hall '-P 2ab 2ac'
_symmetry_space_group_name_H-M 'P c c n'
_atom_sites_solution_hydrogens geom
_atom_sites_solution_primary direct
_atom_sites_solution_secondary difmap
_audit_creation_method SHELXL-97
_cell_angle_alpha 90.00
_cell_angle_beta 90.00
_cell_angle_gamma 90.00
_cell_formula_units_Z 8
_cell_length_a 11.7061(6)
_cell_length_b 28.9651(12)
_cell_length_c 8.9072(4)
_cell_measurement_temperature 293(2)
_cell_volume 3020.1(2)
_computing_structure_refinement 'SHELXL-97 (Sheldrick, 1997)'
_computing_structure_solution 'SHELXS-97 (Sheldrick, 1990)'
_diffrn_ambient_temperature 293(2)
_diffrn_measured_fraction_theta_full 0.998
_diffrn_measured_fraction_theta_max 0.998
_diffrn_radiation_monochromator graphite
_diffrn_radiation_source 'fine-focus sealed tube'
_diffrn_radiation_type MoK\a
_diffrn_radiation_wavelength 0.71073
_diffrn_reflns_av_R_equivalents 0.0334
_diffrn_reflns_av_sigmaI/netI 0.0339
_diffrn_reflns_limit_h_max 13
_diffrn_reflns_limit_h_min -9
_diffrn_reflns_limit_k_max 33
_diffrn_reflns_limit_k_min -33
_diffrn_reflns_limit_l_max 9
_diffrn_reflns_limit_l_min -10
_diffrn_reflns_number 12730
_diffrn_reflns_theta_full 25.00
_diffrn_reflns_theta_max 25.00
_diffrn_reflns_theta_min 1.41
_exptl_absorpt_coefficient_mu 0.345
_exptl_absorpt_correction_T_max 0.9342
_exptl_absorpt_correction_T_min 0.9036
_exptl_crystal_density_diffrn 1.392
_exptl_crystal_F_000 1312
_exptl_crystal_size_max 0.30
_exptl_crystal_size_mid 0.20
_exptl_crystal_size_min 0.20
_refine_diff_density_max 0.190
_refine_diff_density_min -0.205
_refine_diff_density_rms 0.036
_refine_ls_extinction_coef 0.0012(5)
_refine_ls_extinction_expression Fc^*^=kFc[1+0.001xFc^2^\l^3^/sin(2\q)]^-1/4^
_refine_ls_extinction_method SHELXL
_refine_ls_goodness_of_fit_ref 1.040
_refine_ls_hydrogen_treatment mixed
_refine_ls_matrix_type full
_refine_ls_number_parameters 237
_refine_ls_number_reflns 2663
_refine_ls_number_restraints 59
_refine_ls_restrained_S_all 1.047
_refine_ls_R_factor_all 0.0666
_refine_ls_R_factor_gt 0.0368
_refine_ls_shift/su_max 0.000
_refine_ls_shift/su_mean 0.000
_refine_ls_structure_factor_coef Fsqd
_refine_ls_weighting_details 'calc w=1/[\s^2^(Fo^2^)+(0.0505P)^2^+0.4117P] where P=(Fo^2^+2Fc^2^)/3'
_refine_ls_weighting_scheme calc
_refine_ls_wR_factor_gt 0.0877
_refine_ls_wR_factor_ref 0.1029
_reflns_number_gt 1858
_reflns_number_total 2663
_reflns_threshold_expression >2sigma(I)
_cod_data_source_file jo301410w_si_004.cif
_cod_data_source_block shelxl
_cod_database_code 4027585

loop_
_symmetry_equiv_pos_as_xyz
'x, y, z'
'-x+1/2, -y+1/2, z'
'x+1/2, -y, -z+1/2'
'-x, y+1/2, -z+1/2'
'-x, -y, -z'
'x-1/2, y-1/2, -z'
'-x-1/2, y, z-1/2'
'x, -y-1/2, z-1/2'

loop_
_atom_site_label
_atom_site_type_symbol
_atom_site_fract_x
_atom_site_fract_y
_atom_site_fract_z
_atom_site_U_iso_or_equiv
_atom_site_adp_type
_atom_site_occupancy
_atom_site_symmetry_multiplicity
_atom_site_calc_flag
_atom_site_refinement_flags
_atom_site_disorder_assembly
_atom_site_disorder_group
C1 C 0.07273(18) -0.00507(7) 0.2793(2) 0.0472(5) Uani 1 1 d . . .
C2 C 0.0696(2) -0.05005(8) 0.2254(3) 0.0562(6) Uani 1 1 d . . .
H2 H 0.0283 -0.0574 0.1395 0.067 Uiso 1 1 calc R . .
C3 C 0.1288(2) -0.08313(8) 0.3021(3) 0.0609(6) Uani 1 1 d . . .
H3 H 0.1277 -0.1134 0.2673 0.073 Uiso 1 1 calc R . .
C4 C 0.1900(2) -0.07285(8) 0.4295(3) 0.0621(7) Uani 1 1 d . . .
H4 H 0.2302 -0.0961 0.4786 0.074 Uiso 1 1 calc R . .
C5 C 0.19232(19) -0.02855(8) 0.4851(3) 0.0552(6) Uani 1 1 d . . .
H5 H 0.2330 -0.0218 0.5721 0.066 Uiso 1 1 calc R . .
C6 C 0.13327(17) 0.00601(7) 0.4098(2) 0.0445(5) Uani 1 1 d . . .
C7 C 0.12360(17) 0.05480(6) 0.4482(2) 0.0425(5) Uani 1 1 d . . .
C8 C 0.16550(17) 0.07759(7) 0.5708(2) 0.0452(5) Uani 1 1 d . . .
H8 H 0.2087 0.0617 0.6415 0.054 Uiso 1 1 calc R . .
C9 C 0.14379(17) 0.12492(7) 0.5908(2) 0.0432(5) Uani 1 1 d . . .
C10 C 0.18358(19) 0.14879(8) 0.7195(2) 0.0519(6) Uani 1 1 d . . .
H10 H 0.2235 0.1326 0.7928 0.062 Uiso 1 1 calc R . .
C11 C 0.1651(2) 0.19435(8) 0.7387(3) 0.0597(6) Uani 1 1 d . . .
H11 H 0.1917 0.2092 0.8244 0.072 Uiso 1 1 calc R . .
C13 C 0.1056(2) 0.21915(8) 0.6288(3) 0.0625(7) Uani 1 1 d . . .
H13 H 0.0944 0.2507 0.6410 0.075 Uiso 1 1 calc R . .
C14 C 0.0639(2) 0.19775(7) 0.5042(3) 0.0549(6) Uani 1 1 d . . .
H14 H 0.0243 0.2149 0.4329 0.066 Uiso 1 1 calc R . .
C15 C 0.07963(17) 0.14985(7) 0.4812(2) 0.0428(5) Uani 1 1 d . . .
C16 C 0.03612(17) 0.12608(7) 0.3532(2) 0.0429(5) Uani 1 1 d . A .
C17 C 0.05715(17) 0.07916(7) 0.3408(2) 0.0440(5) Uani 1 1 d . . .
S1 S 0.00602(5) 0.043059(19) 0.19842(6) 0.0562(2) Uani 1 1 d . . .
C18 C -0.0285(2) 0.15016(7) 0.2343(3) 0.0502(6) Uani 1 1 d DU . .
S2 S 0.0197(3) 0.15319(15) 0.0588(3) 0.0605(7) Uani 0.554(3) 1 d PDU A 1
C20 C -0.1764(13) 0.1899(5) 0.1146(11) 0.070(3) Uani 0.554(3) 1 d PDU A 1
H20 H -0.2456 0.2054 0.1044 0.084 Uiso 0.554(3) 1 calc PR A 1
C21 C -0.1001(9) 0.1840(5) 0.0063(15) 0.062(3) Uani 0.554(3) 1 d PDU A 1
H21 H -0.1102 0.1956 -0.0902 0.074 Uiso 0.554(3) 1 calc PR A 1
C19 C -0.1362(12) 0.1690(5) 0.2488(16) 0.068(3) Uani 0.554(3) 1 d PDU A 1
H19 H -0.1782 0.1681 0.3373 0.081 Uiso 0.554(3) 1 calc PR A 1
S2' S -0.1502(4) 0.17994(18) 0.2601(7) 0.0723(10) Uani 0.446(3) 1 d PDU A 2
C19' C 0.0069(16) 0.1554(7) 0.0853(15) 0.066(4) Uani 0.446(3) 1 d PDU A 2
H19' H 0.0762 0.1436 0.0516 0.079 Uiso 0.446(3) 1 calc PR A 2
C20' C -0.1574(14) 0.1947(6) 0.0724(12) 0.057(3) Uani 0.446(3) 1 d PDU A 2
H20' H -0.2173 0.2117 0.0321 0.068 Uiso 0.446(3) 1 calc PR A 2
C21' C -0.0682(13) 0.1794(6) -0.012(2) 0.059(3) Uani 0.446(3) 1 d PDU A 2
H21' H -0.0583 0.1839 -0.1141 0.070 Uiso 0.446(3) 1 calc PR A 2

loop_
_atom_site_aniso_label
_atom_site_aniso_U_11
_atom_site_aniso_U_22
_atom_site_aniso_U_33
_atom_site_aniso_U_23
_atom_site_aniso_U_13
_atom_site_aniso_U_12
C1 0.0495(14) 0.0470(13) 0.0451(13) -0.0023(10) 0.0070(10) -0.0036(10)
C2 0.0673(16) 0.0502(14) 0.0512(14) -0.0092(12) 0.0093(12) -0.0072(12)
C3 0.0733(17) 0.0417(13) 0.0677(17) -0.0060(13) 0.0154(14) -0.0011(12)
C4 0.0685(17) 0.0439(14) 0.0738(17) 0.0014(12) 0.0035(14) 0.0069(11)
C5 0.0573(14) 0.0505(14) 0.0579(14) 0.0015(12) -0.0027(11) 0.0025(11)
C6 0.0439(12) 0.0431(12) 0.0464(13) -0.0007(10) 0.0056(10) -0.0003(10)
C7 0.0422(12) 0.0413(12) 0.0440(12) 0.0009(10) 0.0050(10) -0.0011(9)
C8 0.0455(13) 0.0461(13) 0.0439(12) 0.0030(10) -0.0026(10) 0.0012(10)
C9 0.0427(12) 0.0446(13) 0.0424(12) -0.0019(10) 0.0030(10) -0.0048(9)
C10 0.0545(14) 0.0547(15) 0.0466(13) -0.0011(11) -0.0043(11) -0.0029(11)
C11 0.0724(17) 0.0528(15) 0.0539(14) -0.0117(12) -0.0043(12) -0.0076(12)
C13 0.0826(18) 0.0429(13) 0.0619(16) -0.0072(12) -0.0004(14) -0.0012(12)
C14 0.0699(16) 0.0444(13) 0.0503(14) 0.0003(11) 0.0002(12) 0.0009(11)
C15 0.0461(13) 0.0409(12) 0.0414(12) 0.0009(10) 0.0051(10) -0.0034(10)
C16 0.0461(12) 0.0416(13) 0.0409(12) 0.0012(10) 0.0029(10) 0.0013(10)
C17 0.0439(12) 0.0474(13) 0.0406(12) -0.0021(10) 0.0015(10) -0.0005(10)
S1 0.0693(4) 0.0522(4) 0.0471(4) -0.0057(3) -0.0109(3) 0.0022(3)
C18 0.0584(15) 0.0429(13) 0.0493(13) -0.0023(11) -0.0053(11) 0.0047(11)
S2 0.0804(15) 0.0594(12) 0.0419(10) 0.0088(8) -0.0063(9) -0.0036(10)
C20 0.078(5) 0.060(4) 0.071(5) 0.013(4) -0.014(5) 0.005(4)
C21 0.080(8) 0.051(5) 0.054(6) 0.020(4) -0.015(5) 0.001(5)
C19 0.080(6) 0.064(6) 0.060(5) 0.006(4) -0.008(4) 0.011(4)
S2' 0.0637(15) 0.073(2) 0.0802(19) -0.0088(14) -0.0079(12) 0.0191(13)
C19' 0.071(6) 0.066(6) 0.060(6) -0.002(5) -0.007(5) 0.008(4)
C20' 0.066(7) 0.049(5) 0.056(7) -0.004(5) -0.014(6) 0.008(4)
C21' 0.072(6) 0.051(5) 0.054(5) -0.012(4) -0.009(5) -0.005(4)

loop_
_atom_type_symbol
_atom_type_description
_atom_type_scat_dispersion_real
_atom_type_scat_dispersion_imag
_atom_type_scat_source
C C 0.0033 0.0016 'International Tables Vol C Tables 4.2.6.8 and 6.1.1.4'
H H 0.0000 0.0000 'International Tables Vol C Tables 4.2.6.8 and 6.1.1.4'
S S 0.1246 0.1234 'International Tables Vol C Tables 4.2.6.8 and 6.1.1.4'

loop_
_geom_angle_atom_site_label_1
_geom_angle_atom_site_label_2
_geom_angle_atom_site_label_3
_geom_angle
C2 C1 C6 121.1(2)
C2 C1 S1 126.31(18)
C6 C1 S1 112.63(15)
C3 C2 C1 118.1(2)
C3 C2 H2 120.9
C1 C2 H2 120.9
C2 C3 C4 121.7(2)
C2 C3 H3 119.1
C4 C3 H3 119.1
C3 C4 C5 120.6(2)
C3 C4 H4 119.7
C5 C4 H4 119.7
C4 C5 C6 119.2(2)
C4 C5 H5 120.4
C6 C5 H5 120.4
C5 C6 C1 119.22(19)
C5 C6 C7 128.6(2)
C1 C6 C7 112.21(18)
C8 C7 C17 119.62(18)
C8 C7 C6 128.88(19)
C17 C7 C6 111.46(18)
C7 C8 C9 120.50(19)
C7 C8 H8 119.7
C9 C8 H8 119.7
C8 C9 C10 121.26(19)
C8 C9 C15 120.10(18)
C10 C9 C15 118.64(18)
C11 C10 C9 121.8(2)
C11 C10 H10 119.1
C9 C10 H10 119.1
C10 C11 C13 119.6(2)
C10 C11 H11 120.2
C13 C11 H11 120.2
C14 C13 C11 121.0(2)
C14 C13 H13 119.5
C11 C13 H13 119.5
C13 C14 C15 121.2(2)
C13 C14 H14 119.4
C15 C14 H14 119.4
C14 C15 C16 122.88(19)
C14 C15 C9 117.74(18)
C16 C15 C9 119.37(18)
C17 C16 C15 118.27(18)
C17 C16 C18 119.84(18)
C15 C16 C18 121.88(18)
C16 C17 C7 122.08(18)
C16 C17 S1 125.67(16)
C7 C17 S1 112.24(15)
C17 S1 C1 91.44(10)
C19 C18 C19' 108.4(11)
C19 C18 C16 126.0(6)
C19' C18 C16 125.5(7)
C19 C18 S2 112.1(6)
C19' C18 S2 4.1(8)
C16 C18 S2 121.7(2)
C19 C18 S2' 8.1(8)
C19' C18 S2' 109.0(7)
C16 C18 S2' 125.4(3)
S2 C18 S2' 112.9(3)
C18 S2 C21 90.4(5)
C21 C20 C19 109.5(14)
C21 C20 H20 125.2
C19 C20 H20 125.2
C20 C21 S2 114.6(11)
C20 C21 H21 122.7
S2 C21 H21 122.7
C18 C19 C20 113.2(13)
C18 C19 H19 123.4
C20 C19 H19 123.4
C18 S2' C20' 92.1(7)
C18 C19' C21' 116.6(15)
C18 C19' H19' 121.7
C21' C19' H19' 121.7
C21' C20' S2' 114.5(14)
C21' C20' H20' 122.7
S2' C20' H20' 122.7
C20' C21' C19' 107.6(17)
C20' C21' H21' 126.2
C19' C21' H21' 126.2

loop_
_geom_bond_atom_site_label_1
_geom_bond_atom_site_label_2
_geom_bond_distance
C1 C2 1.389(3)
C1 C6 1.399(3)
C1 S1 1.753(2)
C2 C3 1.366(3)
C2 H2 0.9300
C3 C4 1.375(3)
C3 H3 0.9300
C4 C5 1.376(3)
C4 H4 0.9300
C5 C6 1.389(3)
C5 H5 0.9300
C6 C7 1.459(3)
C7 C8 1.367(3)
C7 C17 1.420(3)
C8 C9 1.406(3)
C8 H8 0.9300
C9 C10 1.418(3)
C9 C15 1.428(3)
C10 C11 1.348(3)
C10 H10 0.9300
C11 C13 1.400(3)
C11 H11 0.9300
C13 C14 1.362(3)
C13 H13 0.9300
C14 C15 1.415(3)
C14 H14 0.9300
C15 C16 1.426(3)
C16 C17 1.385(3)
C16 C18 1.476(3)
C17 S1 1.749(2)
C18 C19 1.380(12)
C18 C19' 1.399(13)
C18 S2 1.664(4)
C18 S2' 1.681(5)
S2 C21 1.727(9)
C20 C21 1.326(11)
C20 C19 1.420(13)
C20 H20 0.9300
C21 H21 0.9300
C19 H19 0.9300
S2' C20' 1.728(11)
C19' C21' 1.415(15)
C19' H19' 0.9300
C20' C21' 1.358(13)
C20' H20' 0.9300
C21' H21' 0.9300

loop_
_geom_torsion_atom_site_label_1
_geom_torsion_atom_site_label_2
_geom_torsion_atom_site_label_3
_geom_torsion_atom_site_label_4
_geom_torsion
C6 C1 C2 C3 -1.0(3)
S1 C1 C2 C3 178.79(17)
C1 C2 C3 C4 0.2(3)
C2 C3 C4 C5 0.8(4)
C3 C4 C5 C6 -0.9(3)
C4 C5 C6 C1 0.1(3)
C4 C5 C6 C7 179.7(2)
C2 C1 C6 C5 0.9(3)
S1 C1 C6 C5 -178.93(16)
C2 C1 C6 C7 -178.82(18)
S1 C1 C6 C7 1.4(2)
C5 C6 C7 C8 -3.5(4)
C1 C6 C7 C8 176.16(19)
C5 C6 C7 C17 178.8(2)
C1 C6 C7 C17 -1.5(2)
C17 C7 C8 C9 -0.3(3)
C6 C7 C8 C9 -177.81(19)
C7 C8 C9 C10 178.04(18)
C7 C8 C9 C15 -1.3(3)
C8 C9 C10 C11 178.8(2)
C15 C9 C10 C11 -1.8(3)
C9 C10 C11 C13 -0.3(3)
C10 C11 C13 C14 1.4(4)
C11 C13 C14 C15 -0.3(4)
C13 C14 C15 C16 179.2(2)
C13 C14 C15 C9 -1.9(3)
C8 C9 C15 C14 -177.73(18)
C10 C9 C15 C14 2.9(3)
C8 C9 C15 C16 1.2(3)
C10 C9 C15 C16 -178.19(18)
C14 C15 C16 C17 179.47(19)
C9 C15 C16 C17 0.6(3)
C14 C15 C16 C18 0.3(3)
C9 C15 C16 C18 -178.56(19)
C15 C16 C17 C7 -2.3(3)
C18 C16 C17 C7 176.85(19)
C15 C16 C17 S1 176.73(15)
C18 C16 C17 S1 -4.1(3)
C8 C7 C17 C16 2.2(3)
C6 C7 C17 C16 -179.88(18)
C8 C7 C17 S1 -176.93(15)
C6 C7 C17 S1 1.0(2)
C16 C17 S1 C1 -179.30(18)
C7 C17 S1 C1 -0.18(16)
C2 C1 S1 C17 179.5(2)
C6 C1 S1 C17 -0.69(16)
C17 C16 C18 C19 112.2(8)
C15 C16 C18 C19 -68.7(8)
C17 C16 C18 C19' -63.9(12)
C15 C16 C18 C19' 115.2(11)
C17 C16 C18 S2 -62.2(3)
C15 C16 C18 S2 116.9(3)
C17 C16 C18 S2' 122.2(3)
C15 C16 C18 S2' -58.7(4)
C19 C18 S2 C21 4.5(9)
C19' C18 S2 C21 -21(15)
C16 C18 S2 C21 179.6(5)
S2' C18 S2 C21 -4.3(6)
C19 C20 C21 S2 0.8(16)
C18 S2 C21 C20 -3.1(11)
C19' C18 C19 C20 -3.2(17)
C16 C18 C19 C20 -179.9(9)
S2 C18 C19 C20 -5.1(14)
S2' C18 C19 C20 92(6)
C21 C20 C19 C18 2.7(18)
C19 C18 S2' C20' -83(6)
C19' C18 S2' C20' 4.3(12)
C16 C18 S2' C20' 179.0(6)
S2 C18 S2' C20' 3.1(6)
C19 C18 C19' C21' 3(2)
C16 C18 C19' C21' 179.6(12)
S2 C18 C19' C21' 158(17)
S2' C18 C19' C21' -6(2)
C18 S2' C20' C21' -2.3(13)
S2' C20' C21' C19' -1(2)
C18 C19' C21' C20' 4(2)
